data_2237713
loop_
_publ_author_name
'Ji, Jun'
'Zhang, XiuQin'
'Wang, Kai'
'Ju, ChaoFan'
'Chen, Qiang'

_publ_section_title
;
 1,2-Bis(4-methoxyphenoxy)ethane
;
_journal_issue 4
_journal_name_full 'Acta Crystallographica Section E'
_journal_page_first o547
_journal_paper_doi 10.1107/S1600536813007009
_journal_volume 69
_journal_year 2013
_chemical_formula_iupac 'C16 H18 O4'
_chemical_formula_moiety 'C16 H18 O4'
_chemical_formula_sum 'C16 H18 O4'
_chemical_formula_weight 274.32
_chemical_name_systematic
;
1,2-Bis(4-methoxyphenoxy)ethane
;
_space_group_IT_number 15
_symmetry_cell_setting monoclinic
_symmetry_space_group_name_Hall '-C 2yc'
_symmetry_space_group_name_H-M 'C 1 2/c 1'
_atom_sites_solution_hydrogens geom
_atom_sites_solution_primary direct
_atom_sites_solution_secondary difmap
_audit_creation_method SHELXL-97
_cell_angle_alpha 90.00
_cell_angle_beta 102.211(3)
_cell_angle_gamma 90.00
_cell_formula_units_Z 4
_cell_length_a 26.073(4)
_cell_length_b 5.5538(8)
_cell_length_c 9.7591(14)
_cell_measurement_reflns_used 1571
_cell_measurement_temperature 293(2)
_cell_measurement_theta_max 30.33
_cell_measurement_theta_min 3.20
_cell_volume 1381.2(4)
_computing_cell_refinement 'CAD-4 Software (Enraf--Nonius, 1985)'
_computing_data_collection 'CAD-4 Software (Enraf--Nonius, 1985)'
_computing_data_reduction 'XCAD4 (Harms & Wocadlo,1995)'
_computing_molecular_graphics 'SHELXTL (Sheldrick, 2008) and Mercury (Macrae <i>et al.</i>, 2008)'
_computing_publication_material 'SHELXTL (Sheldrick, 2008)'
_computing_structure_refinement 'SHELXL97 (Sheldrick, 2008)'
_computing_structure_solution 'SHELXS97 (Sheldrick, 2008)'
_diffrn_ambient_temperature 293(2)
_diffrn_measured_fraction_theta_full 0.996
_diffrn_measured_fraction_theta_max 0.996
_diffrn_measurement_device_type 'Enraf--Nonius CAD-4'
_diffrn_measurement_method \w/2\q
_diffrn_radiation_monochromator graphite
_diffrn_radiation_source 'fine-focus sealed tube'
_diffrn_radiation_type MoK\a
_diffrn_radiation_wavelength 0.71073
_diffrn_reflns_av_R_equivalents 0.0233
_diffrn_reflns_av_sigmaI/netI 0.0251
_diffrn_reflns_limit_h_max 24
_diffrn_reflns_limit_h_min -31
_diffrn_reflns_limit_k_max 5
_diffrn_reflns_limit_k_min -6
_diffrn_reflns_limit_l_max 11
_diffrn_reflns_limit_l_min -11
_diffrn_reflns_number 3780
_diffrn_reflns_theta_full 25.49
_diffrn_reflns_theta_max 25.49
_diffrn_reflns_theta_min 1.60
_diffrn_standards_decay_% 1
_diffrn_standards_interval_count 200
_diffrn_standards_interval_time 120
_diffrn_standards_number 3
_exptl_absorpt_coefficient_mu 0.094
_exptl_absorpt_correction_T_max 0.9860
_exptl_absorpt_correction_T_min 0.9814
_exptl_absorpt_correction_type psi-scan
_exptl_absorpt_process_details '(North <i>et al.</i>, 1968)'
_exptl_crystal_colour colourless
_exptl_crystal_density_diffrn 1.319
_exptl_crystal_density_method 'not measured'
_exptl_crystal_description block
_exptl_crystal_F_000 584
_exptl_crystal_size_max 0.20
_exptl_crystal_size_mid 0.18
_exptl_crystal_size_min 0.15
_refine_diff_density_max 0.264
_refine_diff_density_min -0.289
_refine_ls_extinction_coef 0.020(6)
_refine_ls_extinction_expression Fc^*^=kFc[1+0.001xFc^2^\l^3^/sin(2\q)]^-1/4^
_refine_ls_extinction_method 'SHELXL97 (Sheldrick, 2008)'
_refine_ls_goodness_of_fit_ref 1.100
_refine_ls_hydrogen_treatment constr
_refine_ls_matrix_type full
_refine_ls_number_parameters 93
_refine_ls_number_reflns 1277
_refine_ls_number_restraints 0
_refine_ls_restrained_S_all 1.100
_refine_ls_R_factor_all 0.0658
_refine_ls_R_factor_gt 0.0463
_refine_ls_shift/su_max 0.000
_refine_ls_shift/su_mean 0.000
_refine_ls_structure_factor_coef Fsqd
_refine_ls_weighting_details 'calc w=1/[\s^2^(Fo^2^)+(0.1680P)^2^] where P=(Fo^2^+2Fc^2^)/3'
_refine_ls_weighting_scheme calc
_refine_ls_wR_factor_gt 0.1627
_refine_ls_wR_factor_ref 0.2244
_reflns_number_gt 976
_reflns_number_total 1277
_reflns_threshold_expression I>2sigma(I)
_cod_data_source_file su2572.cif
_cod_data_source_block I
_cod_original_sg_symbol_H-M 'C 2/c'
_cod_database_code 2237713
_cod_database_fobs_code 2237713

loop_
_symmetry_equiv_pos_site_id
_symmetry_equiv_pos_as_xyz
1 x,y,z
2 -x,y,1/2-z
3 -x,-y,-z
4 x,-y,1/2+z
5 1/2+x,1/2+y,z
6 1/2-x,1/2+y,1/2-z
7 1/2-x,1/2-y,-z
8 1/2+x,1/2-y,1/2+z

loop_
_atom_site_aniso_label
_atom_site_aniso_U_11
_atom_site_aniso_U_22
_atom_site_aniso_U_33
_atom_site_aniso_U_12
_atom_site_aniso_U_13
_atom_site_aniso_U_23
O1 0.0415(9) 0.0576(10) 0.0417(9) 0.0100(6) -0.0089(6) -0.0100(6)
O2 0.0360(9) 0.0484(9) 0.0342(8) 0.0108(5) -0.0037(6) -0.0086(5)
C1 0.0498(13) 0.0594(14) 0.0457(12) 0.0018(9) -0.0094(9) -0.0141(8)
C2 0.0324(10) 0.0394(11) 0.0261(9) 0.0017(7) 0.0024(7) 0.0032(6)
C3 0.0336(11) 0.0408(11) 0.0340(10) 0.0103(7) 0.0052(7) 0.0028(7)
C4 0.0373(11) 0.0348(10) 0.0307(9) 0.0061(7) 0.0067(7) -0.0021(6)
C5 0.0302(10) 0.0388(10) 0.0250(8) 0.0028(6) 0.0041(7) 0.0024(6)
C6 0.0339(10) 0.0355(10) 0.0345(10) 0.0087(7) 0.0037(8) 0.0003(7)
C7 0.0393(11) 0.0346(10) 0.0335(9) 0.0039(7) 0.0054(8) -0.0039(6)
C8 0.0375(11) 0.0425(11) 0.0286(9) 0.0043(6) 0.0024(8) -0.0033(6)

loop_
_atom_site_type_symbol
_atom_site_label
_atom_site_fract_x
_atom_site_fract_y
_atom_site_fract_z
_atom_site_U_iso_or_equiv
_atom_site_thermal_displace_type
_atom_site_calc_flag
_atom_site_refinement_flags
_atom_site_occupancy
O O1 0.20123(6) 0.7928(2) 0.33002(13) 0.0496(5) Uani d . 1.000
O O2 0.02888(5) 0.7020(2) -0.10672(11) 0.0412(5) Uani d . 1.000
C C1 0.20477(9) 0.9943(3) 0.42124(19) 0.0545(8) Uani d . 1.000
C C2 0.15790(7) 0.7773(3) 0.22314(17) 0.0332(6) Uani d . 1.000
C C3 0.15573(7) 0.5837(3) 0.13368(16) 0.0364(6) Uani d . 1.000
C C4 0.11377(7) 0.5526(3) 0.02195(16) 0.0343(6) Uani d . 1.000
C C5 0.07272(7) 0.7183(3) -0.00101(16) 0.0316(5) Uani d . 1.000
C C6 0.07499(7) 0.9113(3) 0.08874(15) 0.0352(6) Uani d . 1.000
C C7 0.11697(7) 0.9435(3) 0.20009(16) 0.0361(6) Uani d . 1.000
C C8 0.02601(7) 0.5040(3) -0.20015(15) 0.0369(6) Uani d . 1.000
H H1A 0.20640 1.13950 0.36900 0.0820 Uiso c R 1.000
H H1B 0.23590 0.98070 0.49380 0.0820 Uiso c R 1.000
H H1C 0.17450 0.99880 0.46250 0.0820 Uiso c R 1.000
H H3 0.18300 0.47210 0.14870 0.0440 Uiso c R 1.000
H H4 0.11300 0.42150 -0.03770 0.0410 Uiso c R 1.000
H H6 0.04770 1.02230 0.07400 0.0420 Uiso c R 1.000
H H7 0.11790 1.07540 0.25930 0.0430 Uiso c R 1.000
H H8A 0.03060 0.35460 -0.14740 0.0440 Uiso c R 1.000
H H8B 0.05390 0.51580 -0.25180 0.0440 Uiso c R 1.000

loop_
_atom_type_symbol
_atom_type_description
_atom_type_scat_dispersion_real
_atom_type_scat_dispersion_imag
_atom_type_scat_source
C C 0.0033 0.0016 'International Tables Vol C Tables 4.2.6.8 and 6.1.1.4'
H H 0.0000 0.0000 'International Tables Vol C Tables 4.2.6.8 and 6.1.1.4'
O O 0.0106 0.0060 'International Tables Vol C Tables 4.2.6.8 and 6.1.1.4'

loop_
_geom_angle_atom_site_label_1
_geom_angle_atom_site_label_2
_geom_angle_atom_site_label_3
_geom_angle_site_symmetry_1
_geom_angle_site_symmetry_3
_geom_angle
_geom_angle_publ_flag
C1 O1 C2 . . 117.44(15) no
C5 O2 C8 . . 117.16(13) no
O1 C2 C3 . . 116.64(15) no
O1 C2 C7 . . 124.21(15) no
C3 C2 C7 . . 119.16(16) no
C2 C3 C4 . . 121.10(16) no
C3 C4 C5 . . 119.81(15) no
O2 C5 C4 . . 124.55(14) no
O2 C5 C6 . . 116.53(15) no
C4 C5 C6 . . 118.91(15) no
C5 C6 C7 . . 121.42(16) no
C2 C7 C6 . . 119.60(15) no
O2 C8 C8 . 2_554 109.61(14) no
O1 C1 H1A . . 109.00 no
O1 C1 H1B . . 109.00 no
O1 C1 H1C . . 109.00 no
H1A C1 H1B . . 109.00 no
H1A C1 H1C . . 110.00 no
H1B C1 H1C . . 110.00 no
C2 C3 H3 . . 119.00 no
C4 C3 H3 . . 119.00 no
C3 C4 H4 . . 120.00 no
C5 C4 H4 . . 120.00 no
C5 C6 H6 . . 119.00 no
C7 C6 H6 . . 119.00 no
C2 C7 H7 . . 120.00 no
C6 C7 H7 . . 120.00 no
O2 C8 H8A . . 110.00 no
O2 C8 H8B . . 110.00 no
H8A C8 H8B . . 108.00 no
C8 C8 H8A 2_554 . 110.00 no
C8 C8 H8B 2_554 . 110.00 no

loop_
_geom_bond_atom_site_label_1
_geom_bond_atom_site_label_2
_geom_bond_site_symmetry_2
_geom_bond_distance
_geom_bond_publ_flag
O1 C1 . 1.421(2) no
O1 C2 . 1.369(2) no
O2 C5 . 1.371(2) no
O2 C8 . 1.4203(19) no
C2 C3 . 1.379(2) no
C2 C7 . 1.393(3) no
C3 C4 . 1.382(2) no
C4 C5 . 1.393(3) no
C5 C6 . 1.378(2) no
C6 C7 . 1.381(2) no
C8 C8 2_554 1.493(2) no
C1 H1A . 0.9600 no
C1 H1B . 0.9600 no
C1 H1C . 0.9600 no
C3 H3 . 0.9300 no
C4 H4 . 0.9300 no
C6 H6 . 0.9300 no
C7 H7 . 0.9300 no
C8 H8A . 0.9700 no
C8 H8B . 0.9700 no

loop_
_geom_hbond_atom_site_label_D
_geom_hbond_atom_site_label_H
_geom_hbond_atom_site_label_A
_geom_hbond_site_symmetry_A
_geom_hbond_distance_DH
_geom_hbond_distance_HA
_geom_hbond_distance_DA
_geom_hbond_angle_DHA
_geom_hbond_publ_flag
C1 H1B O1 7_566 0.96 2.60 3.453(2) 148 yes
C6 H6 O2 3_575 0.93 2.59 3.490(2) 163 yes

loop_
_geom_torsion_atom_site_label_1
_geom_torsion_atom_site_label_2
_geom_torsion_atom_site_label_3
_geom_torsion_atom_site_label_4
_geom_torsion_site_symmetry_3
_geom_torsion_site_symmetry_4
_geom_torsion
_geom_torsion_publ_flag
C1 O1 C2 C3 . . 178.49(16) no
C1 O1 C2 C7 . . -1.2(2) no
C8 O2 C5 C4 . . -1.2(2) no
C8 O2 C5 C6 . . 179.96(15) no
C5 O2 C8 C8 . 2_554 175.16(13) no
O1 C2 C3 C4 . . -179.60(16) no
C7 C2 C3 C4 . . 0.1(3) no
O1 C2 C7 C6 . . 179.87(16) no
C3 C2 C7 C6 . . 0.2(3) no
C2 C3 C4 C5 . . -0.3(3) no
C3 C4 C5 O2 . . -178.66(16) no
C3 C4 C5 C6 . . 0.2(3) no
O2 C5 C6 C7 . . 179.05(15) no
C4 C5 C6 C7 . . 0.1(2) no
C5 C6 C7 C2 . . -0.3(3) no
O2 C8 C8 O2 2_554 2_554 69.45(16) no
